data_7050933
loop_
_publ_author_name
'Maria J. Calhorda'
'Isabel S. Gon\,calves'
'Brian J. Goodfellow'
'Eberhardt Herdtweck'
'Carlos C. Rom\~ao'
'Beatriz Royo'
'Lu\'is F. Veiros'

_publ_section_title
;
 Exocyclic coordination of the \h3-fluorenyl,
 \h3-cyclopenta[def]phenanthrenyl and
 \h3-8,9-dihydrocyclopenta[def]phenanthrenyl anions: X-ray crystal
 structures, NMR fluxionality and theoretical studies
;
_journal_issue 11
_journal_name_full 'New J. Chem.'
_journal_page_first 1552
_journal_page_last 1558
_journal_paper_doi 10.1039/b204418h
_journal_volume 26
_journal_year 2002
_chemical_compound_source 'see text'
_chemical_formula_moiety 'C26 H16 Mo O2'
_chemical_formula_sum 'C26 H16 Mo O2'
_chemical_formula_weight 456.33
_chemical_name_systematic
;
? 
;
_space_group_IT_number 14
_symmetry_cell_setting monoclinic
_symmetry_space_group_name_Hall '-P 2yn'
_symmetry_space_group_name_H-M 'P 1 21/n 1'
_atom_sites_solution_hydrogens difmap
_atom_sites_solution_primary direct
_atom_sites_solution_secondary difmap
_cell_angle_alpha 90
_cell_angle_beta 95.899(10)
_cell_angle_gamma 90
_cell_formula_units_Z 4
_cell_length_a 9.7600(8)
_cell_length_b 10.8026(10)
_cell_length_c 17.744(2)
_cell_measurement_reflns_used 4934
_cell_measurement_temperature 123(1)
_cell_measurement_theta_max 25.85
_cell_measurement_theta_min 11.3
_cell_volume 1860.9(3)
_computing_cell_refinement 'IPDS (STOE, 1997)'
_computing_data_collection 'IPDS (STOE, 1997)'
_computing_data_reduction 'IPDS (STOE, 1997)'
_computing_molecular_graphics 'PLATON (Spek, 1999)'
_computing_publication_material 'PLATON (Spek, 1999)'
_computing_structure_refinement 'SHELXL-97 (Sheldrick, 1998)'
_computing_structure_solution 'SIR-92 (Altomare, 1994)'
_diffrn_ambient_temperature 123(1)
_diffrn_detector 'imaging plate'
_diffrn_detector_area_resol_mean 67
_diffrn_measured_fraction_theta_full 0.993
_diffrn_measured_fraction_theta_max 0.993
_diffrn_measurement_device 'one-circle diffractometer'
_diffrn_measurement_device_type 'IPDS (STOE&CIE)'
_diffrn_measurement_method 'phi-rotation '
_diffrn_radiation_monochromator graphite
_diffrn_radiation_source 'NONIUS FR 591 rotating anode'
_diffrn_radiation_type 'Mo K\a'
_diffrn_radiation_wavelength 0.71073
_diffrn_reflns_av_R_equivalents 0.0295
_diffrn_reflns_av_sigmaI/netI 0.0141
_diffrn_reflns_limit_h_max 11
_diffrn_reflns_limit_h_min -11
_diffrn_reflns_limit_k_max 13
_diffrn_reflns_limit_k_min -13
_diffrn_reflns_limit_l_max 21
_diffrn_reflns_limit_l_min -21
_diffrn_reflns_number 25644
_diffrn_reflns_theta_full 25.65
_diffrn_reflns_theta_max 25.65
_diffrn_reflns_theta_min 2.21
_diffrn_standards_decay_% 0
_diffrn_standards_interval_count 0
_diffrn_standards_interval_time .
_diffrn_standards_number 0
_exptl_absorpt_coefficient_mu 0.725
_exptl_absorpt_correction_T_max 0.823
_exptl_absorpt_correction_T_min 0.801
_exptl_absorpt_correction_type none
_exptl_absorpt_process_details
; 
Neither decay correction nor absorption correction
;
_exptl_crystal_colour red
_exptl_crystal_density_diffrn 1.629
_exptl_crystal_density_meas ?
_exptl_crystal_density_method none
_exptl_crystal_description fragment
_exptl_crystal_F_000 920
_exptl_crystal_size_max 0.32
_exptl_crystal_size_mid 0.30
_exptl_crystal_size_min 0.28
_refine_diff_density_max 0.401
_refine_diff_density_min -0.557
_refine_diff_density_rms 0.059
_refine_ls_extinction_method none
_refine_ls_goodness_of_fit_ref 1.046
_refine_ls_hydrogen_treatment refall
_refine_ls_matrix_type full
_refine_ls_number_parameters 326
_refine_ls_number_reflns 3481
_refine_ls_number_restraints 0
_refine_ls_restrained_S_all 1.046
_refine_ls_R_factor_all 0.0249
_refine_ls_R_factor_gt 0.0222
_refine_ls_shift/su_max 0.001
_refine_ls_shift/su_mean 0.000
_refine_ls_structure_factor_coef Fsqd
_refine_ls_weighting_details 'w=1/[\s^2^(Fo^2^)+(0.0396P)^2^+0.9290P]  where P=(Fo^2^+2Fc^2^)/3'
_refine_ls_weighting_scheme sigma
_refine_ls_wR_factor_gt 0.0587
_refine_ls_wR_factor_ref 0.0598
_reflns_number_gt 3175
_reflns_number_total 3481
_reflns_threshold_expression >2sigma(I)
_cod_data_source_file b204418h.txt
_cod_data_source_block ROMX-3077-123
_cod_depositor_comments
;
The following automatic conversions were performed:
'_symmetry_cell_setting' value 'Monoclinic' changed to 'monoclinic'
according to '/home/saulius/struct/CIF-dictionaries/cif_core.dic'
dictionary named 'cif_core.dic' version 2.4.1 from 2010-06-29.

Automatic conversion script
Id: cif_fix_enum 1527 2010-12-29 10:47:43Z saulius 

The following automatic conversions were performed:

'_exptl_crystal_density_meas' value 'none' was changed to '?' - the
value is perceived as not measured.

Automatic conversion script
Id: cif_fix_values 3008 2015-01-20 13:52:24Z robertas 
;
_cod_original_sg_symbol_H-M 'P 21/n'
_cod_database_code 7050933

loop_
_symmetry_equiv_pos_as_xyz
x,y,z
1/2-x,1/2+y,1/2-z
-x,-y,-z
1/2+x,1/2-y,1/2+z

loop_
_atom_site_aniso_label
_atom_site_aniso_U_11
_atom_site_aniso_U_22
_atom_site_aniso_U_33
_atom_site_aniso_U_23
_atom_site_aniso_U_13
_atom_site_aniso_U_12
Mo 0.0146(1) 0.0148(1) 0.0173(1) 0.0009(1) -0.0016(1) -0.0029(1)
O1 0.0314(8) 0.0383(9) 0.0325(8) 0.0078(7) -0.0145(7) -0.0018(7)
O2 0.0535(11) 0.0341(9) 0.0293(8) -0.0096(7) 0.0167(7) -0.0147(8)
C1 0.0258(11) 0.0210(9) 0.0249(10) 0.0034(8) -0.0008(8) -0.0054(8)
C2 0.0268(11) 0.0228(10) 0.0259(10) 0.0037(8) 0.0040(8) -0.0095(8)
C3 0.0179(9) 0.0196(9) 0.0182(9) -0.0010(7) 0.0032(7) -0.0030(7)
C4 0.0212(9) 0.0138(8) 0.0193(8) 0.0038(7) 0.0008(7) -0.0026(7)
C5 0.0202(9) 0.0178(9) 0.0240(9) 0.0031(7) -0.0033(7) -0.0026(7)
C6 0.0162(9) 0.0241(10) 0.0342(11) 0.0029(8) -0.0003(8) 0.0022(8)
C7 0.0202(10) 0.0199(9) 0.0332(10) -0.0013(8) 0.0047(8) 0.0045(8)
C8 0.0175(9) 0.0187(9) 0.0247(9) 0.0001(7) 0.0019(7) -0.0007(7)
C9 0.0160(9) 0.0171(9) 0.0193(9) 0.0025(7) 0.0017(7) -0.0040(7)
C10 0.0177(9) 0.0172(8) 0.0201(9) 0.0010(7) 0.0051(7) -0.0018(7)
C11 0.0188(9) 0.0186(9) 0.0207(9) 0.0003(7) 0.0024(7) -0.0012(7)
C12 0.0167(9) 0.0249(10) 0.0309(10) -0.0026(8) 0.0001(8) -0.0027(8)
C13 0.0156(9) 0.0247(10) 0.0416(11) -0.0024(9) 0.0049(8) 0.0011(8)
C14 0.0195(10) 0.0202(10) 0.0320(11) -0.0044(8) 0.0059(8) 0.0001(7)
C15 0.0196(9) 0.0172(9) 0.0217(9) -0.0004(7) 0.0039(7) -0.0031(7)
C16 0.0240(10) 0.0210(9) 0.0285(10) -0.0066(8) 0.0042(8) -0.0010(8)
C17 0.0192(9) 0.0211(9) 0.0245(9) -0.0057(8) -0.0010(7) -0.0049(8)
C21 0.0231(10) 0.0135(9) 0.0373(11) -0.0016(8) -0.0071(8) -0.0005(8)
C22 0.0320(11) 0.0175(9) 0.0272(10) 0.0019(8) 0.0006(8) -0.0103(8)
C23 0.0173(10) 0.0186(9) 0.0416(12) -0.0041(8) 0.0027(8) -0.0062(8)
C23A 0.0238(10) 0.0150(9) 0.0323(10) -0.0012(8) -0.0089(8) -0.0092(8)
C24 0.0507(16) 0.0217(11) 0.0488(15) 0.0083(10) -0.0307(12) -0.0147(11)
C25 0.115(3) 0.0415(16) 0.0290(14) 0.0148(12) -0.0335(17) -0.0466(19)
C26 0.093(2) 0.0504(17) 0.0305(13) -0.0127(12) 0.0119(15) -0.0434(18)
C27 0.0506(15) 0.0373(13) 0.0376(13) -0.0180(10) 0.0141(11) -0.0224(12)
C27A 0.0242(10) 0.0173(9) 0.0304(10) -0.0055(7) 0.0005(8) -0.0074(8)

loop_
_atom_site_label
_atom_site_type_symbol
_atom_site_thermal_displace_type
_atom_site_fract_x
_atom_site_fract_y
_atom_site_fract_z
_atom_site_occupancy
_atom_site_U_iso_or_equiv
Mo Mo Uani 0.29348(1) 0.20979(1) 0.095367(8) 1.000 0.0158(1)
O1 O Uani 0.54968(16) 0.16353(16) 0.20979(9) 1.000 0.0353(5)
O2 O Uani 0.22790(18) 0.34527(15) 0.24117(9) 1.000 0.0381(5)
C1 C Uani 0.4560(2) 0.18213(18) 0.16586(11) 1.000 0.0241(6)
C2 C Uani 0.2495(2) 0.29538(18) 0.18616(12) 1.000 0.0251(6)
C3 C Uani 0.45896(19) 0.30551(17) 0.02767(10) 1.000 0.0185(5)
C4 C Uani 0.36581(19) 0.40085(16) 0.04862(10) 1.000 0.0182(5)
C5 C Uani 0.2221(2) 0.41626(17) 0.03847(11) 1.000 0.0211(5)
C6 C Uani 0.1654(2) 0.51658(19) 0.07970(12) 1.000 0.0250(6)
C7 C Uani 0.2418(2) 0.59279(18) 0.12907(12) 1.000 0.0243(6)
C8 C Uani 0.38885(19) 0.57621(17) 0.14267(10) 1.000 0.0203(5)
C9 C Uani 0.44112(18) 0.48162(17) 0.10274(10) 1.000 0.0175(5)
C10 C Uani 0.57884(19) 0.44646(17) 0.11021(10) 1.000 0.0181(5)
C11 C Uani 0.67823(19) 0.50808(17) 0.15858(10) 1.000 0.0193(5)
C12 C Uani 0.8135(2) 0.46128(19) 0.15865(12) 1.000 0.0243(6)
C13 C Uani 0.8368(2) 0.3608(2) 0.11333(13) 1.000 0.0272(6)
C14 C Uani 0.7319(2) 0.29906(18) 0.06643(12) 1.000 0.0237(6)
C15 C Uani 0.59825(19) 0.34149(17) 0.06488(10) 1.000 0.0194(5)
C16 C Uani 0.4897(2) 0.64208(18) 0.19252(11) 1.000 0.0244(6)
C17 C Uani 0.6270(2) 0.60965(17) 0.19982(11) 1.000 0.0218(5)
C21 C Uani 0.2831(2) -0.00226(18) 0.07722(12) 1.000 0.0253(6)
C22 C Uani 0.1764(2) 0.03174(18) 0.12102(12) 1.000 0.0257(6)
C23 C Uani 0.0831(2) 0.10879(18) 0.07724(12) 1.000 0.0259(6)
C23A C Uani 0.1244(2) 0.11459(17) 0.00194(12) 1.000 0.0245(6)
C24 C Uani 0.0678(3) 0.1731(2) -0.06539(15) 1.000 0.0429(8)
C25 C Uani 0.1348(4) 0.1586(3) -0.12950(15) 1.000 0.0647(12)
C26 C Uani 0.2565(4) 0.0883(3) -0.12895(15) 1.000 0.0576(10)
C27 C Uani 0.3150(3) 0.0322(2) -0.06529(14) 1.000 0.0412(8)
C27A C Uani 0.2494(2) 0.04432(18) 0.00168(11) 1.000 0.0241(6)
H3 H Uiso 0.452(2) 0.265(2) -0.0192(14) 1.000 0.025(6)
H5 H Uiso 0.164(2) 0.381(2) -0.0037(12) 1.000 0.022(5)
H6 H Uiso 0.067(3) 0.531(2) 0.0700(13) 1.000 0.029(6)
H7 H Uiso 0.205(2) 0.661(2) 0.1546(12) 1.000 0.024(6)
H12 H Uiso 0.886(2) 0.500(2) 0.1876(13) 1.000 0.028(6)
H13 H Uiso 0.933(3) 0.332(2) 0.1136(13) 1.000 0.026(6)
H14 H Uiso 0.750(3) 0.228(2) 0.0363(14) 1.000 0.029(6)
H16 H Uiso 0.460(2) 0.712(2) 0.2224(14) 1.000 0.027(6)
H17 H Uiso 0.688(2) 0.652(2) 0.2341(13) 1.000 0.023(5)
H21 H Uiso 0.361(3) -0.058(2) 0.0941(13) 1.000 0.031(6)
H22 H Uiso 0.169(3) 0.011(3) 0.1717(15) 1.000 0.040(7)
H23 H Uiso 0.002(3) 0.138(2) 0.0945(13) 1.000 0.032(6)
H24 H Uiso -0.007(3) 0.213(2) -0.0640(15) 1.000 0.031(7)
H25 H Uiso 0.097(4) 0.195(3) -0.169(2) 1.000 0.072(11)
H26 H Uiso 0.304(4) 0.078(3) -0.173(2) 1.000 0.074(11)
H27 H Uiso 0.401(3) -0.014(3) -0.0645(16) 1.000 0.052(8)

loop_
_atom_type_symbol
_atom_type_description
_atom_type_scat_dispersion_real
_atom_type_scat_dispersion_imag
_atom_type_scat_source
O O 0.0106 0.0060 'International Tables Vol C Tables 4.2.6.8 and 6.1.1.4'
Mo Mo -1.6832 0.6857 'International Tables Vol C Tables 4.2.6.8 and 6.1.1.4'
H H 0.0000 0.0000 'International Tables Vol C Tables 4.2.6.8 and 6.1.1.4'
C C 0.0033 0.0016 'International Tables Vol C Tables 4.2.6.8 and 6.1.1.4'

loop_
_geom_angle_atom_site_label_1
_geom_angle_atom_site_label_2
_geom_angle_atom_site_label_3
_geom_angle
_geom_angle_site_symmetry_1
_geom_angle_site_symmetry_2
_geom_angle_site_symmetry_3
_geom_angle_publ_flag
C1 Mo C2 76.96(8) . . . yes
C1 Mo C3 80.67(7) . . . yes
C1 Mo C4 96.15(7) . . . yes
C1 Mo C5 124.72(7) . . . yes
C1 Mo C21 87.62(8) . . . yes
C1 Mo C22 97.65(8) . . . yes
C1 Mo C23 132.14(8) . . . yes
C1 Mo C23A 145.43(7) . . . yes
C1 Mo C27A 113.59(7) . . . yes
C2 Mo C3 115.88(7) . . . yes
C2 Mo C4 88.56(7) . . . yes
C2 Mo C5 80.52(7) . . . yes
C2 Mo C21 125.18(8) . . . yes
C2 Mo C22 94.42(8) . . . yes
C2 Mo C23 94.07(8) . . . yes
C2 Mo C23A 124.86(8) . . . yes
C2 Mo C27A 150.66(7) . . . yes
C3 Mo C4 35.80(6) . . . yes
C3 Mo C5 65.25(6) . . . yes
C3 Mo C21 112.77(7) . . . yes
C3 Mo C22 148.05(7) . . . yes
C3 Mo C23 141.43(7) . . . yes
C3 Mo C23A 106.87(7) . . . yes
C3 Mo C27A 93.22(6) . . . yes
C4 Mo C5 33.31(6) . . . yes
C4 Mo C21 145.84(7) . . . yes
C4 Mo C22 166.20(7) . . . yes
C4 Mo C23 130.97(7) . . . yes
C4 Mo C23A 109.60(6) . . . yes
C4 Mo C27A 115.97(6) . . . yes
C5 Mo C21 144.60(7) . . . yes
C5 Mo C22 134.10(7) . . . yes
C5 Mo C23 99.02(7) . . . yes
C5 Mo C23A 87.77(6) . . . yes
C5 Mo C27A 110.64(6) . . . yes
C21 Mo C22 35.55(7) . . . yes
C21 Mo C23 59.29(7) . . . yes
C21 Mo C23A 58.12(7) . . . yes
C21 Mo C27A 35.00(7) . . . yes
C22 Mo C23 35.43(7) . . . yes
C22 Mo C23A 57.93(7) . . . yes
C22 Mo C27A 57.94(7) . . . yes
C23 Mo C23A 34.99(7) . . . yes
C23 Mo C27A 58.06(7) . . . yes
C23A Mo C27A 34.17(6) . . . yes
Mo C1 O1 177.35(17) . . . yes
Mo C2 O2 177.65(18) . . . yes
Mo C3 C4 72.47(10) . . . yes
Mo C3 C15 121.90(12) . . . yes
C4 C3 C15 105.50(15) . . . no
Mo C4 C3 71.72(10) . . . yes
Mo C4 C5 79.51(11) . . . yes
Mo C4 C9 116.47(12) . . . yes
C3 C4 C5 134.13(17) . . . no
C3 C4 C9 108.12(16) . . . no
C5 C4 C9 116.58(16) . . . no
Mo C5 C4 67.18(10) . . . yes
Mo C5 C6 124.38(14) . . . yes
C4 C5 C6 116.86(17) . . . no
C5 C6 C7 124.25(18) . . . no
C6 C7 C8 120.05(18) . . . no
C7 C8 C9 115.01(17) . . . no
C7 C8 C16 130.27(17) . . . no
C9 C8 C16 114.71(17) . . . no
C4 C9 C8 127.14(17) . . . no
C4 C9 C10 108.66(16) . . . no
C8 C9 C10 124.18(17) . . . no
C9 C10 C11 122.16(17) . . . no
C9 C10 C15 110.46(16) . . . no
C11 C10 C15 127.35(17) . . . no
C10 C11 C12 114.82(17) . . . no
C10 C11 C17 114.89(17) . . . no
C12 C11 C17 130.28(18) . . . no
C11 C12 C13 119.30(18) . . . no
C12 C13 C14 123.94(18) . . . no
C13 C14 C15 118.65(18) . . . no
C3 C15 C10 106.84(16) . . . no
C3 C15 C14 137.27(17) . . . no
C10 C15 C14 115.88(17) . . . no
C8 C16 C17 121.88(18) . . . no
C11 C17 C16 122.15(18) . . . no
Mo C21 C22 71.93(11) . . . yes
Mo C21 C27A 77.63(11) . . . yes
C22 C21 C27A 108.14(17) . . . no
Mo C22 C21 72.52(11) . . . yes
Mo C22 C23 72.74(11) . . . yes
C21 C22 C23 108.81(18) . . . no
Mo C23 C22 71.83(11) . . . yes
Mo C23 C23A 77.25(11) . . . yes
C22 C23 C23A 108.17(17) . . . no
Mo C23A C23 67.76(11) . . . yes
Mo C23A C24 124.31(15) . . . yes
Mo C23A C27A 73.15(11) . . . yes
C23 C23A C24 133.1(2) . . . no
C23 C23A C27A 107.42(17) . . . no
C24 C23A C27A 119.5(2) . . . no
C23A C24 C25 118.0(3) . . . no
C24 C25 C26 121.8(3) . . . no
C25 C26 C27 122.0(3) . . . no
C26 C27 C27A 118.1(3) . . . no
Mo C27A C21 67.37(11) . . . yes
Mo C27A C23A 72.68(11) . . . yes
Mo C27A C27 125.14(15) . . . yes
C21 C27A C23A 107.14(17) . . . no
C21 C27A C27 132.2(2) . . . no
C23A C27A C27 120.66(19) . . . no
Mo C3 H3 104.9(13) . . . no
C4 C3 H3 124.8(13) . . . no
C15 C3 H3 119.5(12) . . . no
Mo C5 H5 94.4(13) . . . no
C4 C5 H5 123.3(12) . . . no
C6 C5 H5 117.4(12) . . . no
C5 C6 H6 116.9(13) . . . no
C7 C6 H6 118.8(13) . . . no
C6 C7 H7 124.2(12) . . . no
C8 C7 H7 115.7(12) . . . no
C11 C12 H12 119.8(13) . . . no
C13 C12 H12 120.8(13) . . . no
C12 C13 H13 117.2(13) . . . no
C14 C13 H13 118.9(13) . . . no
C13 C14 H14 122.6(17) . . . no
C15 C14 H14 118.8(17) . . . no
C8 C16 H16 119.3(12) . . . no
C17 C16 H16 118.8(12) . . . no
C11 C17 H17 118.5(13) . . . no
C16 C17 H17 119.3(13) . . . no
Mo C21 H21 122.5(14) . . . no
C22 C21 H21 125.3(14) . . . no
C27A C21 H21 126.1(14) . . . no
Mo C22 H22 118.5(19) . . . no
C21 C22 H22 126.9(19) . . . no
C23 C22 H22 124.2(19) . . . no
Mo C23 H23 124.4(15) . . . no
C22 C23 H23 122.8(14) . . . no
C23A C23 H23 128.3(14) . . . no
C23A C24 H24 117.7(18) . . . no
C25 C24 H24 124.3(18) . . . no
C24 C25 H25 115(3) . . . no
C26 C25 H25 123(3) . . . no
C25 C26 H26 122(2) . . . no
C27 C26 H26 116(2) . . . no
C26 C27 H27 121.9(17) . . . no
C27A C27 H27 119.9(17) . . . no

loop_
_geom_bond_atom_site_label_1
_geom_bond_atom_site_label_2
_geom_bond_distance
_geom_bond_site_symmetry_1
_geom_bond_site_symmetry_2
_geom_bond_publ_flag
Mo C1 1.940(2) . . yes
Mo C2 1.943(2) . . yes
Mo C3 2.3494(19) . . yes
Mo C4 2.3594(18) . . yes
Mo C5 2.5169(19) . . yes
Mo C21 2.314(2) . . yes
Mo C22 2.306(2) . . yes
Mo C23 2.318(2) . . yes
Mo C23A 2.443(2) . . yes
Mo C27A 2.449(2) . . yes
O1 C1 1.156(3) . . yes
O2 C2 1.153(3) . . yes
C3 C4 1.447(3) . . no
C3 C15 1.500(3) . . no
C4 C5 1.406(3) . . no
C4 C9 1.442(3) . . no
C5 C6 1.449(3) . . no
C6 C7 1.366(3) . . no
C7 C8 1.442(3) . . no
C8 C9 1.371(3) . . no
C8 C16 1.442(3) . . no
C9 C10 1.390(3) . . no
C10 C11 1.396(3) . . no
C10 C15 1.414(3) . . no
C11 C12 1.414(3) . . no
C11 C17 1.437(3) . . no
C12 C13 1.384(3) . . no
C13 C14 1.418(3) . . no
C14 C15 1.380(3) . . no
C16 C17 1.378(3) . . no
C21 C22 1.411(3) . . no
C21 C27A 1.438(3) . . no
C22 C23 1.407(3) . . no
C23 C23A 1.436(3) . . no
C23A C24 1.413(3) . . no
C23A C27A 1.437(3) . . no
C24 C25 1.378(4) . . no
C25 C26 1.409(5) . . no
C26 C27 1.355(4) . . no
C27 C27A 1.413(3) . . no
C3 H3 0.94(2) . . no
C5 H5 0.97(2) . . no
C6 H6 0.97(3) . . no
C7 H7 0.95(2) . . no
C12 H12 0.93(2) . . no
C13 H13 0.99(3) . . no
C14 H14 0.96(2) . . no
C16 H16 0.98(2) . . no
C17 H17 0.93(2) . . no
C21 H21 0.99(3) . . no
C22 H22 0.94(3) . . no
C23 H23 0.93(3) . . no
C24 H24 0.85(3) . . no
C25 H25 0.85(4) . . no
C26 H26 0.96(4) . . no
C27 H27 0.98(3) . . no
